data_7239408
loop_
_publ_author_name
'Nassimbeni, Luigi R.'
'Marivel, Samipillai'
'Su, Hong'
'Weber, Edwin'

_publ_section_title
;
 Inclusion of picolines by a substituted binaphthyl diol host: selectivity
 and structure
;
_journal_issue 48
_journal_name_full 'RSC Advances'
_journal_page_first 25758
_journal_paper_doi 10.1039/c3ra45849k
_journal_volume 3
_journal_year 2013
_chemical_formula_moiety 'C46 H30 O2, 2(C6 H7 N)'
_chemical_formula_sum 'C58 H44 N2 O2'
_chemical_formula_weight 800.95
_space_group_IT_number 15
_space_group_name_Hall '-C 2yc'
_space_group_name_H-M_alt 'C 1 2/c 1'
_symmetry_cell_setting monoclinic
_symmetry_space_group_name_H-M 'C 1 2/c 1'
_atom_sites_solution_hydrogens geom
_atom_sites_solution_primary direct
_atom_sites_solution_secondary difmap
_audit_creation_method SHELXL-97
_cell_angle_alpha 90.00
_cell_angle_beta 106.610(2)
_cell_angle_gamma 90.00
_cell_formula_units_Z 8
_cell_length_a 39.4230(14)
_cell_length_b 11.9620(4)
_cell_length_c 18.9960(4)
_cell_measurement_reflns_used 19947
_cell_measurement_temperature 173(2)
_cell_measurement_theta_max 27.45
_cell_measurement_theta_min 2.35
_cell_volume 8584.3(5)
_computing_cell_refinement 'DENZO-SMN (Otwinowski & Minor, 1997)'
_computing_data_collection 'COLLECT program (Nonius, 2000)'
_computing_data_reduction 'DENZO-SMN (Otwinowski & Minor, 1997)'
_computing_molecular_graphics 'X-Seed (Barbour, 2001)'
_computing_publication_material 'SHELXL-97 (Sheldrick, 2001)'
_computing_structure_refinement 'SHELXL-97 (Sheldrick, 1997)'
_computing_structure_solution 'SHELXS-97 (Sheldrick, 1997)'
_diffrn_ambient_temperature 173(2)
_diffrn_measured_fraction_theta_full 0.996
_diffrn_measured_fraction_theta_max 0.996
_diffrn_measurement_device_type 'Nonius Kappa CCD diffractometer'
_diffrn_measurement_method '1.0\% \f scans and \w scans'
_diffrn_radiation_monochromator graphite
_diffrn_radiation_source 'fine-focus sealed tube'
_diffrn_radiation_type MoK\a
_diffrn_radiation_wavelength 0.71073
_diffrn_reflns_av_R_equivalents 0.0199
_diffrn_reflns_av_sigmaI/netI 0.0285
_diffrn_reflns_limit_h_max 51
_diffrn_reflns_limit_h_min -51
_diffrn_reflns_limit_k_max 15
_diffrn_reflns_limit_k_min -15
_diffrn_reflns_limit_l_max 24
_diffrn_reflns_limit_l_min -24
_diffrn_reflns_number 19074
_diffrn_reflns_theta_full 27.45
_diffrn_reflns_theta_max 27.45
_diffrn_reflns_theta_min 2.35
_exptl_absorpt_coefficient_mu 0.074
_exptl_absorpt_correction_T_max 0.9911
_exptl_absorpt_correction_T_min 0.9766
_exptl_absorpt_correction_type multi-scan
_exptl_absorpt_process_details SADABS
_exptl_crystal_colour colourless
_exptl_crystal_density_diffrn 1.239
_exptl_crystal_density_method 'not measured'
_exptl_crystal_description block
_exptl_crystal_F_000 3376
_exptl_crystal_size_max 0.32
_exptl_crystal_size_mid 0.15
_exptl_crystal_size_min 0.12
_refine_diff_density_max 0.242
_refine_diff_density_min -0.206
_refine_diff_density_rms 0.037
_refine_ls_extinction_method none
_refine_ls_goodness_of_fit_ref 1.023
_refine_ls_hydrogen_treatment mixed
_refine_ls_matrix_type full
_refine_ls_number_parameters 569
_refine_ls_number_reflns 9769
_refine_ls_number_restraints 0
_refine_ls_restrained_S_all 1.023
_refine_ls_R_factor_all 0.0577
_refine_ls_R_factor_gt 0.0391
_refine_ls_shift/su_max 0.000
_refine_ls_shift/su_mean 0.000
_refine_ls_structure_factor_coef Fsqd
_refine_ls_weighting_details 'calc w=1/[\s^2^(Fo^2^)+(0.0444P)^2^+4.2991P] where P=(Fo^2^+2Fc^2^)/3'
_refine_ls_weighting_scheme calc
_refine_ls_wR_factor_gt 0.0919
_refine_ls_wR_factor_ref 0.1008
_reflns_number_gt 7509
_reflns_number_total 9769
_reflns_threshold_expression >2sigma(I)
_cod_data_source_file c3ra45849k.txt
_cod_data_source_block H.2PIC
_cod_original_sg_symbol_H-M C2/c
_cod_database_code 7239408

loop_
_symmetry_equiv_pos_as_xyz
'x, y, z'
'-x, y, -z+1/2'
'x+1/2, y+1/2, z'
'-x+1/2, y+1/2, -z+1/2'
'-x, -y, -z'
'x, -y, z-1/2'
'-x+1/2, -y+1/2, -z'
'x+1/2, -y+1/2, z-1/2'

loop_
_atom_site_label
_atom_site_type_symbol
_atom_site_fract_x
_atom_site_fract_y
_atom_site_fract_z
_atom_site_U_iso_or_equiv
_atom_site_adp_type
_atom_site_occupancy
_atom_site_symmetry_multiplicity
_atom_site_calc_flag
_atom_site_refinement_flags
O13 O 0.16369(2) 0.50816(7) 0.07923(4) 0.02560(18) Uani 1 1 d .
H13 H 0.1792(4) 0.5258(14) 0.0510(9) 0.059(5) Uiso 1 1 d .
O34 O 0.15255(2) 0.61641(7) 0.19441(5) 0.02713(19) Uani 1 1 d .
H34 H 0.1613(5) 0.5897(16) 0.1566(10) 0.065(5) Uiso 1 1 d .
N1G N 0.20807(3) 0.55999(9) -0.00145(6) 0.0347(3) Uani 1 1 d .
N8G N 0.03960(3) 1.02864(10) 0.41690(7) 0.0416(3) Uani 1 1 d .
C1 C 0.21434(3) 0.40752(10) 0.15754(6) 0.0252(2) Uani 1 1 d .
C2 C 0.23112(3) 0.48347(12) 0.21147(7) 0.0321(3) Uani 1 1 d .
H2 H 0.2182 0.5417 0.2260 0.039 Uiso 1 1 calc R
C3 C 0.26740(4) 0.47242(14) 0.24378(7) 0.0409(3) Uani 1 1 d .
H3 H 0.2794 0.5243 0.2803 0.049 Uiso 1 1 calc R
C4 C 0.28615(3) 0.38646(15) 0.22316(8) 0.0461(4) Uani 1 1 d .
H4 H 0.3108 0.3789 0.2468 0.055 Uiso 1 1 calc R
C5 C 0.26951(3) 0.31130(13) 0.16854(8) 0.0400(3) Uani 1 1 d .
H5 H 0.2825 0.2527 0.1545 0.048 Uiso 1 1 calc R
C6 C 0.23341(3) 0.32345(11) 0.13478(7) 0.0287(3) Uani 1 1 d .
C7 C 0.20933(3) 0.26349(10) 0.07244(7) 0.0274(3) Uani 1 1 d .
C8 C 0.21582(4) 0.17899(11) 0.02792(8) 0.0350(3) Uani 1 1 d .
H8 H 0.2386 0.1461 0.0378 0.042 Uiso 1 1 calc R
C9 C 0.18831(4) 0.14360(11) -0.03134(8) 0.0388(3) Uani 1 1 d .
H9 H 0.1924 0.0861 -0.0624 0.047 Uiso 1 1 calc R
C10 C 0.15494(4) 0.19091(11) -0.04590(7) 0.0365(3) Uani 1 1 d .
H10 H 0.1365 0.1659 -0.0870 0.044 Uiso 1 1 calc R
C11 C 0.14811(3) 0.27490(10) -0.00083(7) 0.0297(3) Uani 1 1 d .
H11 H 0.1251 0.3066 -0.0103 0.036 Uiso 1 1 calc R
C12 C 0.17552(3) 0.31088(10) 0.05789(6) 0.0240(2) Uani 1 1 d .
C13 C 0.17520(3) 0.40355(10) 0.11360(6) 0.0228(2) Uani 1 1 d .
C14 C 0.15118(3) 0.36974(9) 0.16120(6) 0.0215(2) Uani 1 1 d .
C15 C 0.16440(3) 0.29113(10) 0.21503(6) 0.0234(2) Uani 1 1 d .
H15 H 0.1879 0.2653 0.2221 0.028 Uiso 1 1 calc R
C16 C 0.14481(3) 0.24681(9) 0.26038(6) 0.0237(2) Uani 1 1 d .
C17 C 0.15900(3) 0.16836(11) 0.31728(7) 0.0303(3) Uani 1 1 d .
H17 H 0.1827 0.1430 0.3259 0.036 Uiso 1 1 calc R
C18 C 0.13887(4) 0.12903(11) 0.35970(7) 0.0353(3) Uani 1 1 d .
H18 H 0.1487 0.0768 0.3978 0.042 Uiso 1 1 calc R
C19 C 0.10365(4) 0.16513(12) 0.34755(7) 0.0366(3) Uani 1 1 d .
H19 H 0.0899 0.1373 0.3775 0.044 Uiso 1 1 calc R
C20 C 0.08918(3) 0.23990(11) 0.29300(7) 0.0322(3) Uani 1 1 d .
H20 H 0.0654 0.2635 0.2851 0.039 Uiso 1 1 calc R
C21 C 0.10935(3) 0.28284(10) 0.24787(6) 0.0248(2) Uani 1 1 d .
C22 C 0.09581(3) 0.36160(10) 0.19151(6) 0.0250(2) Uani 1 1 d .
H22 H 0.0718 0.3838 0.1819 0.030 Uiso 1 1 calc R
C23 C 0.11550(3) 0.40820(9) 0.14952(6) 0.0221(2) Uani 1 1 d .
C24 C 0.09519(3) 0.48802(9) 0.09060(6) 0.0219(2) Uani 1 1 d .
C25 C 0.07026(3) 0.43821(10) 0.03328(6) 0.0256(2) Uani 1 1 d .
H25 H 0.0683 0.3590 0.0330 0.031 Uiso 1 1 calc R
C26 C 0.04735(3) 0.49882(10) -0.02535(6) 0.0250(2) Uani 1 1 d .
C27 C 0.02136(3) 0.44703(11) -0.08389(7) 0.0311(3) Uani 1 1 d .
H27 H 0.0180 0.3684 -0.0835 0.037 Uiso 1 1 calc R
C28 C 0.00114(3) 0.50932(12) -0.14067(7) 0.0352(3) Uani 1 1 d .
H28 H -0.0162 0.4739 -0.1794 0.042 Uiso 1 1 calc R
C29 C 0.00590(3) 0.62554(12) -0.14202(7) 0.0344(3) Uani 1 1 d .
H29 H -0.0078 0.6678 -0.1825 0.041 Uiso 1 1 calc R
C30 C 0.03006(3) 0.67865(11) -0.08575(7) 0.0302(3) Uani 1 1 d .
H30 H 0.0328 0.7575 -0.0871 0.036 Uiso 1 1 calc R
C31 C 0.05106(3) 0.61635(10) -0.02545(6) 0.0247(2) Uani 1 1 d .
C32 C 0.07570(3) 0.66736(10) 0.03513(6) 0.0250(2) Uani 1 1 d .
H32 H 0.0775 0.7466 0.0359 0.030 Uiso 1 1 calc R
C33 C 0.09718(3) 0.60811(9) 0.09306(6) 0.0220(2) Uani 1 1 d .
C34 C 0.12068(3) 0.67450(9) 0.15845(6) 0.0227(2) Uani 1 1 d .
C35 C 0.10142(3) 0.70146(10) 0.21586(6) 0.0249(2) Uani 1 1 d .
C36 C 0.08847(3) 0.62847(12) 0.25813(7) 0.0343(3) Uani 1 1 d .
H36 H 0.0909 0.5500 0.2535 0.041 Uiso 1 1 calc R
C37 C 0.07184(4) 0.67165(13) 0.30779(8) 0.0436(3) Uani 1 1 d .
H37 H 0.0626 0.6221 0.3369 0.052 Uiso 1 1 calc R
C38 C 0.06857(4) 0.78596(14) 0.31517(8) 0.0436(4) Uani 1 1 d .
H38 H 0.0567 0.8140 0.3486 0.052 Uiso 1 1 calc R
C39 C 0.08242(3) 0.86000(12) 0.27433(7) 0.0353(3) Uani 1 1 d .
H39 H 0.0808 0.9384 0.2804 0.042 Uiso 1 1 calc R
C40 C 0.09878(3) 0.81707(10) 0.22432(6) 0.0265(3) Uani 1 1 d .
C41 C 0.11656(3) 0.87367(10) 0.17570(6) 0.0264(3) Uani 1 1 d .
C42 C 0.12279(3) 0.98655(11) 0.16688(7) 0.0341(3) Uani 1 1 d .
H42 H 0.1139 1.0419 0.1929 0.041 Uiso 1 1 calc R
C43 C 0.14218(4) 1.01676(11) 0.11929(7) 0.0381(3) Uani 1 1 d .
H43 H 0.1469 1.0935 0.1130 0.046 Uiso 1 1 calc R
C44 C 0.15478(3) 0.93603(11) 0.08091(8) 0.0366(3) Uani 1 1 d .
H44 H 0.1680 0.9582 0.0485 0.044 Uiso 1 1 calc R
C45 C 0.14841(3) 0.82270(11) 0.08899(7) 0.0309(3) Uani 1 1 d .
H45 H 0.1569 0.7676 0.0623 0.037 Uiso 1 1 calc R
C46 C 0.12930(3) 0.79245(10) 0.13696(6) 0.0247(2) Uani 1 1 d .
C2G C 0.19700(4) 0.55822(12) -0.07525(7) 0.0379(3) Uani 1 1 d .
C3G C 0.21971(4) 0.58759(13) -0.11625(8) 0.0431(3) Uani 1 1 d .
H3G H 0.2116 0.5857 -0.1684 0.052 Uiso 1 1 calc R
C4G C 0.25383(4) 0.61935(13) -0.08148(8) 0.0445(4) Uani 1 1 d .
H4G H 0.2694 0.6402 -0.1092 0.053 Uiso 1 1 calc R
C5G C 0.26515(4) 0.62056(12) -0.00585(8) 0.0403(3) Uani 1 1 d .
H5G H 0.2887 0.6420 0.0197 0.048 Uiso 1 1 calc R
C6G C 0.24155(4) 0.58987(12) 0.03166(7) 0.0363(3) Uani 1 1 d .
H6G H 0.2494 0.5899 0.0838 0.044 Uiso 1 1 calc R
C7G C 0.15952(4) 0.52387(17) -0.11084(9) 0.0612(5) Uani 1 1 d .
H7A H 0.1549 0.4521 -0.0904 0.092 Uiso 1 1 calc R
H7C H 0.1557 0.5162 -0.1639 0.092 Uiso 1 1 calc R
H7B H 0.1435 0.5808 -0.1015 0.092 Uiso 1 1 calc R
C9G C 0.00653(4) 0.98926(13) 0.39405(8) 0.0421(3) Uani 1 1 d .
C10G C -0.00418(4) 0.89677(13) 0.42629(10) 0.0505(4) Uani 1 1 d .
H10G H -0.0278 0.8699 0.4085 0.061 Uiso 1 1 calc R
C11G C 0.01950(5) 0.84446(13) 0.48401(10) 0.0518(4) Uani 1 1 d .
H11G H 0.0125 0.7814 0.5069 0.062 Uiso 1 1 calc R
C12G C 0.05354(5) 0.88484(13) 0.50824(9) 0.0488(4) Uani 1 1 d .
H12G H 0.0706 0.8506 0.5482 0.059 Uiso 1 1 calc R
C13G C 0.06225(4) 0.97621(12) 0.47296(9) 0.0444(3) Uani 1 1 d .
H13G H 0.0858 1.0036 0.4895 0.053 Uiso 1 1 calc R
C14G C -0.01870(5) 1.05221(17) 0.33264(10) 0.0673(5) Uani 1 1 d .
H14A H -0.0225 1.0103 0.2867 0.101 Uiso 1 1 calc R
H14B H -0.0088 1.1258 0.3275 0.101 Uiso 1 1 calc R
H14C H -0.0413 1.0616 0.3437 0.101 Uiso 1 1 calc R

loop_
_atom_site_aniso_label
_atom_site_aniso_U_11
_atom_site_aniso_U_22
_atom_site_aniso_U_33
_atom_site_aniso_U_23
_atom_site_aniso_U_13
_atom_site_aniso_U_12
O13 0.0269(4) 0.0229(4) 0.0287(4) 0.0049(3) 0.0107(4) 0.0026(3)
O34 0.0230(4) 0.0270(4) 0.0284(4) -0.0011(4) 0.0026(3) 0.0037(3)
N1G 0.0381(6) 0.0373(6) 0.0302(6) 0.0073(5) 0.0121(5) 0.0011(5)
N8G 0.0392(6) 0.0386(7) 0.0478(7) -0.0035(6) 0.0138(6) -0.0078(5)
C1 0.0221(5) 0.0319(6) 0.0222(6) 0.0055(5) 0.0074(5) -0.0016(5)
C2 0.0305(6) 0.0409(7) 0.0245(6) 0.0012(5) 0.0072(5) -0.0047(5)
C3 0.0306(7) 0.0601(10) 0.0286(7) -0.0003(6) 0.0032(6) -0.0116(6)
C4 0.0218(6) 0.0729(11) 0.0391(8) 0.0099(8) 0.0017(6) -0.0018(7)
C5 0.0263(6) 0.0530(9) 0.0421(8) 0.0092(7) 0.0123(6) 0.0078(6)
C6 0.0244(6) 0.0347(7) 0.0290(6) 0.0069(5) 0.0110(5) 0.0023(5)
C7 0.0287(6) 0.0269(6) 0.0301(6) 0.0052(5) 0.0138(5) 0.0022(5)
C8 0.0379(7) 0.0280(7) 0.0453(8) 0.0019(6) 0.0216(6) 0.0047(5)
C9 0.0542(9) 0.0277(7) 0.0420(8) -0.0059(6) 0.0259(7) -0.0021(6)
C10 0.0459(8) 0.0333(7) 0.0298(7) -0.0043(6) 0.0103(6) -0.0063(6)
C11 0.0313(6) 0.0297(7) 0.0276(6) 0.0008(5) 0.0074(5) -0.0004(5)
C12 0.0277(6) 0.0228(6) 0.0234(6) 0.0033(5) 0.0106(5) 0.0004(5)
C13 0.0223(5) 0.0236(6) 0.0226(6) 0.0025(5) 0.0068(5) 0.0020(4)
C14 0.0222(5) 0.0207(5) 0.0217(5) -0.0018(4) 0.0066(4) -0.0015(4)
C15 0.0222(5) 0.0236(6) 0.0243(6) -0.0009(5) 0.0064(5) 0.0024(4)
C16 0.0266(6) 0.0211(6) 0.0229(6) -0.0012(5) 0.0061(5) -0.0006(5)
C17 0.0306(6) 0.0308(7) 0.0285(6) 0.0050(5) 0.0067(5) 0.0033(5)
C18 0.0415(7) 0.0342(7) 0.0293(7) 0.0110(6) 0.0086(6) 0.0008(6)
C19 0.0395(7) 0.0388(8) 0.0354(7) 0.0077(6) 0.0171(6) -0.0052(6)
C20 0.0282(6) 0.0331(7) 0.0380(7) 0.0047(6) 0.0138(6) -0.0018(5)
C21 0.0258(6) 0.0219(6) 0.0272(6) -0.0011(5) 0.0085(5) -0.0026(5)
C22 0.0200(5) 0.0231(6) 0.0317(6) 0.0005(5) 0.0072(5) 0.0002(4)
C23 0.0216(5) 0.0189(5) 0.0246(6) -0.0012(4) 0.0049(4) -0.0013(4)
C24 0.0196(5) 0.0221(6) 0.0246(6) 0.0011(5) 0.0074(4) 0.0005(4)
C25 0.0239(6) 0.0210(6) 0.0316(6) -0.0016(5) 0.0073(5) -0.0007(5)
C26 0.0215(5) 0.0281(6) 0.0252(6) -0.0016(5) 0.0066(5) 0.0008(5)
C27 0.0255(6) 0.0319(7) 0.0337(7) -0.0054(5) 0.0051(5) -0.0010(5)
C28 0.0246(6) 0.0462(8) 0.0303(7) -0.0068(6) 0.0007(5) -0.0006(6)
C29 0.0274(6) 0.0444(8) 0.0279(6) 0.0045(6) 0.0022(5) 0.0063(6)
C30 0.0278(6) 0.0323(7) 0.0294(6) 0.0046(5) 0.0063(5) 0.0039(5)
C31 0.0212(5) 0.0284(6) 0.0251(6) 0.0011(5) 0.0073(5) 0.0023(5)
C32 0.0252(6) 0.0211(6) 0.0287(6) 0.0008(5) 0.0075(5) 0.0007(4)
C33 0.0200(5) 0.0223(6) 0.0248(6) 0.0000(5) 0.0081(4) -0.0001(4)
C34 0.0215(5) 0.0211(6) 0.0245(6) 0.0001(5) 0.0050(5) 0.0010(4)
C35 0.0216(5) 0.0282(6) 0.0233(6) -0.0019(5) 0.0036(5) 0.0000(5)
C36 0.0388(7) 0.0335(7) 0.0328(7) -0.0026(6) 0.0138(6) -0.0056(6)
C37 0.0481(8) 0.0514(9) 0.0379(8) -0.0042(7) 0.0231(7) -0.0095(7)
C38 0.0417(8) 0.0573(10) 0.0369(8) -0.0121(7) 0.0193(6) 0.0020(7)
C39 0.0352(7) 0.0370(7) 0.0312(7) -0.0079(6) 0.0051(6) 0.0076(6)
C40 0.0230(6) 0.0283(6) 0.0244(6) -0.0022(5) 0.0008(5) 0.0032(5)
C41 0.0245(6) 0.0240(6) 0.0255(6) -0.0014(5) -0.0012(5) 0.0000(5)
C42 0.0372(7) 0.0246(6) 0.0336(7) -0.0029(5) -0.0010(6) 0.0011(5)
C43 0.0410(8) 0.0249(7) 0.0404(8) 0.0049(6) -0.0011(6) -0.0080(6)
C44 0.0332(7) 0.0366(7) 0.0376(7) 0.0082(6) 0.0062(6) -0.0088(6)
C45 0.0291(6) 0.0304(7) 0.0328(7) 0.0010(5) 0.0082(5) -0.0023(5)
C46 0.0215(5) 0.0235(6) 0.0259(6) -0.0008(5) 0.0017(5) -0.0020(4)
C2G 0.0415(8) 0.0377(8) 0.0332(7) 0.0099(6) 0.0088(6) 0.0039(6)
C3G 0.0517(9) 0.0517(9) 0.0283(7) 0.0079(6) 0.0153(6) 0.0116(7)
C4G 0.0433(8) 0.0535(9) 0.0447(8) 0.0130(7) 0.0253(7) 0.0132(7)
C5G 0.0343(7) 0.0437(8) 0.0446(8) 0.0047(7) 0.0140(6) 0.0036(6)
C6G 0.0399(7) 0.0390(8) 0.0303(7) 0.0025(6) 0.0105(6) 0.0008(6)
C7G 0.0516(10) 0.0770(13) 0.0454(9) 0.0213(9) -0.0015(8) -0.0140(9)
C9G 0.0410(8) 0.0404(8) 0.0458(8) -0.0142(7) 0.0140(7) -0.0069(6)
C10G 0.0451(9) 0.0422(9) 0.0732(11) -0.0189(8) 0.0315(8) -0.0135(7)
C11G 0.0695(11) 0.0327(8) 0.0687(11) -0.0052(8) 0.0445(10) -0.0065(8)
C12G 0.0607(10) 0.0352(8) 0.0545(9) -0.0003(7) 0.0229(8) 0.0037(7)
C13G 0.0400(8) 0.0375(8) 0.0551(9) -0.0009(7) 0.0127(7) -0.0033(6)
C14G 0.0562(11) 0.0719(13) 0.0610(11) -0.0080(10) -0.0036(9) -0.0086(9)

loop_
_atom_type_symbol
_atom_type_description
_atom_type_scat_dispersion_real
_atom_type_scat_dispersion_imag
_atom_type_scat_source
C C 0.0033 0.0016 'International Tables Vol C Tables 4.2.6.8 and 6.1.1.4'
N N 0.0061 0.0033 'International Tables Vol C Tables 4.2.6.8 and 6.1.1.4'
O O 0.0106 0.0060 'International Tables Vol C Tables 4.2.6.8 and 6.1.1.4'
H H 0.0000 0.0000 'International Tables Vol C Tables 4.2.6.8 and 6.1.1.4'

loop_
_geom_angle_atom_site_label_1
_geom_angle_atom_site_label_2
_geom_angle_atom_site_label_3
_geom_angle
C13 O13 H13 106.5(10)
C34 O34 H34 105.5(11)
C6G N1G C2G 118.50(11)
C13G N8G C9G 117.50(13)
C2 C1 C6 121.01(11)
C2 C1 C13 128.05(11)
C6 C1 C13 110.90(10)
C1 C2 C3 118.44(13)
C1 C2 H2 120.8
C3 C2 H2 120.8
C4 C3 C2 120.62(13)
C4 C3 H3 119.7
C2 C3 H3 119.7
C3 C4 C5 121.04(12)
C3 C4 H4 119.5
C5 C4 H4 119.5
C4 C5 C6 118.65(13)
C4 C5 H5 120.7
C6 C5 H5 120.7
C5 C6 C1 120.18(12)
C5 C6 C7 131.15(12)
C1 C6 C7 108.61(10)
C8 C7 C12 120.34(12)
C8 C7 C6 130.92(11)
C12 C7 C6 108.62(10)
C9 C8 C7 118.62(12)
C9 C8 H8 120.7
C7 C8 H8 120.7
C10 C9 C8 120.99(12)
C10 C9 H9 119.5
C8 C9 H9 119.5
C9 C10 C11 120.69(13)
C9 C10 H10 119.7
C11 C10 H10 119.7
C12 C11 C10 118.45(12)
C12 C11 H11 120.8
C10 C11 H11 120.8
C11 C12 C7 120.90(11)
C11 C12 C13 128.54(10)
C7 C12 C13 110.54(10)
O13 C13 C1 111.23(9)
O13 C13 C12 112.51(9)
C1 C13 C12 101.11(9)
O13 C13 C14 109.35(9)
C1 C13 C14 112.42(9)
C12 C13 C14 110.06(9)
C15 C14 C23 118.67(10)
C15 C14 C13 116.73(10)
C23 C14 C13 124.42(10)
C14 C15 C16 123.47(10)
C14 C15 H15 118.3
C16 C15 H15 118.3
C15 C16 C21 117.93(10)
C15 C16 C17 123.12(11)
C21 C16 C17 118.95(10)
C18 C17 C16 120.51(12)
C18 C17 H17 119.7
C16 C17 H17 119.7
C17 C18 C19 120.63(12)
C17 C18 H18 119.7
C19 C18 H18 119.7
C20 C19 C18 120.26(12)
C20 C19 H19 119.9
C18 C19 H19 119.9
C19 C20 C21 120.69(12)
C19 C20 H20 119.7
C21 C20 H20 119.7
C22 C21 C16 118.13(10)
C22 C21 C20 122.89(11)
C16 C21 C20 118.97(11)
C23 C22 C21 123.70(10)
C23 C22 H22 118.2
C21 C22 H22 118.2
C22 C23 C14 118.00(10)
C22 C23 C24 114.59(10)
C14 C23 C24 127.15(10)
C25 C24 C33 118.54(10)
C25 C24 C23 114.76(10)
C33 C24 C23 126.39(10)
C24 C25 C26 123.44(11)
C24 C25 H25 118.3
C26 C25 H25 118.3
C31 C26 C25 117.84(10)
C31 C26 C27 118.97(11)
C25 C26 C27 123.18(11)
C28 C27 C26 120.54(12)
C28 C27 H27 119.7
C26 C27 H27 119.7
C27 C28 C29 120.28(12)
C27 C28 H28 119.9
C29 C28 H28 119.9
C30 C29 C28 120.82(12)
C30 C29 H29 119.6
C28 C29 H29 119.6
C29 C30 C31 120.17(12)
C29 C30 H30 119.9
C31 C30 H30 119.9
C26 C31 C32 118.37(10)
C26 C31 C30 119.14(11)
C32 C31 C30 122.49(11)
C33 C32 C31 123.38(11)
C33 C32 H32 118.3
C31 C32 H32 118.3
C32 C33 C24 118.20(10)
C32 C33 C34 118.00(10)
C24 C33 C34 123.73(10)
O34 C34 C35 108.04(9)
O34 C34 C46 110.10(9)
C35 C34 C46 100.86(9)
O34 C34 C33 112.28(9)
C35 C34 C33 112.11(9)
C46 C34 C33 112.80(9)
C36 C35 C40 120.44(11)
C36 C35 C34 128.53(11)
C40 C35 C34 111.00(10)
C35 C36 C37 118.93(13)
C35 C36 H36 120.5
C37 C36 H36 120.5
C38 C37 C36 120.70(13)
C38 C37 H37 119.7
C36 C37 H37 119.7
C37 C38 C39 120.71(12)
C37 C38 H38 119.6
C39 C38 H38 119.6
C38 C39 C40 118.67(13)
C38 C39 H39 120.7
C40 C39 H39 120.7
C39 C40 C35 120.52(12)
C39 C40 C41 130.93(12)
C35 C40 C41 108.51(10)
C42 C41 C46 120.63(12)
C42 C41 C40 130.78(12)
C46 C41 C40 108.53(10)
C43 C42 C41 118.69(12)
C43 C42 H42 120.7
C41 C42 H42 120.7
C44 C43 C42 120.56(12)
C44 C43 H43 119.7
C42 C43 H43 119.7
C43 C44 C45 121.12(12)
C43 C44 H44 119.4
C45 C44 H44 119.4
C46 C45 C44 118.34(12)
C46 C45 H45 120.8
C44 C45 H45 120.8
C45 C46 C41 120.66(11)
C45 C46 C34 128.20(11)
C41 C46 C34 111.08(10)
N1G C2G C3G 120.76(13)
N1G C2G C7G 117.40(13)
C3G C2G C7G 121.84(13)
C4G C3G C2G 120.03(13)
C4G C3G H3G 120.0
C2G C3G H3G 120.0
C3G C4G C5G 119.08(13)
C3G C4G H4G 120.5
C5G C4G H4G 120.5
C6G C5G C4G 118.20(14)
C6G C5G H5G 120.9
C4G C5G H5G 120.9
N1G C6G C5G 123.42(13)
N1G C6G H6G 118.3
C5G C6G H6G 118.3
C2G C7G H7A 109.5
C2G C7G H7C 109.5
H7A C7G H7C 109.5
C2G C7G H7B 109.5
H7A C7G H7B 109.5
H7C C7G H7B 109.5
N8G C9G C10G 121.95(15)
N8G C9G C14G 116.34(14)
C10G C9G C14G 121.70(14)
C11G C10G C9G 119.56(14)
C11G C10G H10G 120.2
C9G C10G H10G 120.2
C10G C11G C12G 118.91(15)
C10G C11G H11G 120.5
C12G C11G H11G 120.5
C13G C12G C11G 118.11(16)
C13G C12G H12G 120.9
C11G C12G H12G 120.9
N8G C13G C12G 123.97(14)
N8G C13G H13G 118.0
C12G C13G H13G 118.0
C9G C14G H14A 109.5
C9G C14G H14B 109.5
H14A C14G H14B 109.5
C9G C14G H14C 109.5
H14A C14G H14C 109.5
H14B C14G H14C 109.5

loop_
_geom_bond_atom_site_label_1
_geom_bond_atom_site_label_2
_geom_bond_distance
O13 C13 1.4243(14)
O13 H13 0.944(18)
O34 C34 1.4272(13)
O34 H34 0.938(19)
N1G C6G 1.3383(17)
N1G C2G 1.3439(17)
N8G C13G 1.3346(19)
N8G C9G 1.3367(18)
C1 C2 1.3874(17)
C1 C6 1.3961(17)
C1 C13 1.5310(15)
C2 C3 1.3921(18)
C2 H2 0.9500
C3 C4 1.386(2)
C3 H3 0.9500
C4 C5 1.388(2)
C4 H4 0.9500
C5 C6 1.3917(17)
C5 H5 0.9500
C6 C7 1.4748(18)
C7 C8 1.3879(18)
C7 C12 1.4015(16)
C8 C9 1.387(2)
C8 H8 0.9500
C9 C10 1.386(2)
C9 H9 0.9500
C10 C11 1.3952(18)
C10 H10 0.9500
C11 C12 1.3812(17)
C11 H11 0.9500
C12 C13 1.5351(16)
C13 C14 1.5388(15)
C14 C15 1.3772(16)
C14 C23 1.4356(15)
C15 C16 1.4142(16)
C15 H15 0.9500
C16 C21 1.4165(16)
C16 C17 1.4199(16)
C17 C18 1.3661(17)
C17 H17 0.9500
C18 C19 1.4089(19)
C18 H18 0.9500
C19 C20 1.3642(18)
C19 H19 0.9500
C20 C21 1.4216(16)
C20 H20 0.9500
C21 C22 1.4114(16)
C22 C23 1.3797(16)
C22 H22 0.9500
C23 C24 1.5143(15)
C24 C25 1.3765(16)
C24 C33 1.4387(16)
C25 C26 1.4167(16)
C25 H25 0.9500
C26 C31 1.4136(17)
C26 C27 1.4209(16)
C27 C28 1.3646(18)
C27 H27 0.9500
C28 C29 1.404(2)
C28 H28 0.9500
C29 C30 1.3680(18)
C29 H29 0.9500
C30 C31 1.4180(16)
C30 H30 0.9500
C31 C32 1.4146(16)
C32 C33 1.3774(16)
C32 H32 0.9500
C33 C34 1.5409(16)
C34 C35 1.5308(16)
C34 C46 1.5336(16)
C35 C36 1.3793(17)
C35 C40 1.3995(17)
C36 C37 1.3928(18)
C36 H36 0.9500
C37 C38 1.384(2)
C37 H37 0.9500
C38 C39 1.388(2)
C38 H38 0.9500
C39 C40 1.3900(17)
C39 H39 0.9500
C40 C41 1.4742(17)
C41 C42 1.3912(17)
C41 C46 1.3959(17)
C42 C43 1.388(2)
C42 H42 0.9500
C43 C44 1.385(2)
C43 H43 0.9500
C44 C45 1.3952(18)
C44 H44 0.9500
C45 C46 1.3860(17)
C45 H45 0.9500
C2G C3G 1.3894(19)
C2G C7G 1.496(2)
C3G C4G 1.372(2)
C3G H3G 0.9500
C4G C5G 1.377(2)
C4G H4G 0.9500
C5G C6G 1.3737(19)
C5G H5G 0.9500
C6G H6G 0.9500
C7G H7A 0.9800
C7G H7C 0.9800
C7G H7B 0.9800
C9G C10G 1.387(2)
C9G C14G 1.501(2)
C10G C11G 1.371(2)
C10G H10G 0.9500
C11G C12G 1.376(2)
C11G H11G 0.9500
C12G C13G 1.376(2)
C12G H12G 0.9500
C13G H13G 0.9500
C14G H14A 0.9800
C14G H14B 0.9800
C14G H14C 0.9800

loop_
_geom_hbond_atom_site_label_D
_geom_hbond_atom_site_label_H
_geom_hbond_atom_site_label_A
_geom_hbond_distance_DH
_geom_hbond_distance_HA
_geom_hbond_distance_DA
_geom_hbond_angle_DHA
O34 H34 O13 0.938(19) 1.788(19) 2.6843(12) 158.8(16)
O13 H13 N1G 0.944(18) 1.763(18) 2.7071(13) 179.5(17)

loop_
_geom_torsion_atom_site_label_1
_geom_torsion_atom_site_label_2
_geom_torsion_atom_site_label_3
_geom_torsion_atom_site_label_4
_geom_torsion
C6 C1 C2 C3 -1.50(18)
C13 C1 C2 C3 -178.98(11)
C1 C2 C3 C4 -0.9(2)
C2 C3 C4 C5 1.8(2)
C3 C4 C5 C6 -0.3(2)
C4 C5 C6 C1 -2.13(19)
C4 C5 C6 C7 174.73(13)
C2 C1 C6 C5 3.05(18)
C13 C1 C6 C5 -179.07(11)
C2 C1 C6 C7 -174.45(11)
C13 C1 C6 C7 3.43(13)
C5 C6 C7 C8 -1.8(2)
C1 C6 C7 C8 175.32(13)
C5 C6 C7 C12 -177.64(13)
C1 C6 C7 C12 -0.51(13)
C12 C7 C8 C9 0.62(18)
C6 C7 C8 C9 -174.80(12)
C7 C8 C9 C10 -0.3(2)
C8 C9 C10 C11 -0.5(2)
C9 C10 C11 C12 0.98(19)
C10 C11 C12 C7 -0.65(18)
C10 C11 C12 C13 177.91(11)
C8 C7 C12 C11 -0.15(18)
C6 C7 C12 C11 176.20(11)
C8 C7 C12 C13 -178.95(11)
C6 C7 C12 C13 -2.60(13)
C2 C1 C13 O13 53.37(15)
C6 C1 C13 O13 -124.32(10)
C2 C1 C13 C12 173.03(11)
C6 C1 C13 C12 -4.66(12)
C2 C1 C13 C14 -69.64(15)
C6 C1 C13 C14 112.67(11)
C11 C12 C13 O13 -55.62(15)
C7 C12 C13 O13 123.06(10)
C11 C12 C13 C1 -174.36(11)
C7 C12 C13 C1 4.32(12)
C11 C12 C13 C14 66.59(15)
C7 C12 C13 C14 -114.72(10)
O13 C13 C14 C15 -160.53(10)
C1 C13 C14 C15 -36.48(14)
C12 C13 C14 C15 75.40(12)
O13 C13 C14 C23 24.28(14)
C1 C13 C14 C23 148.34(11)
C12 C13 C14 C23 -99.78(12)
C23 C14 C15 C16 -0.79(17)
C13 C14 C15 C16 -176.27(10)
C14 C15 C16 C21 2.14(17)
C14 C15 C16 C17 -177.98(11)
C15 C16 C17 C18 179.54(12)
C21 C16 C17 C18 -0.59(18)
C16 C17 C18 C19 0.3(2)
C17 C18 C19 C20 0.1(2)
C18 C19 C20 C21 -0.3(2)
C15 C16 C21 C22 -0.67(16)
C17 C16 C21 C22 179.45(11)
C15 C16 C21 C20 -179.69(11)
C17 C16 C21 C20 0.43(17)
C19 C20 C21 C22 -178.98(12)
C19 C20 C21 C16 -0.02(19)
C16 C21 C22 C23 -2.20(18)
C20 C21 C22 C23 176.78(12)
C21 C22 C23 C14 3.54(17)
C21 C22 C23 C24 178.14(11)
C15 C14 C23 C22 -2.00(16)
C13 C14 C23 C22 173.10(10)
C15 C14 C23 C24 -175.83(11)
C13 C14 C23 C24 -0.73(18)
C22 C23 C24 C25 -69.85(13)
C14 C23 C24 C25 104.16(13)
C22 C23 C24 C33 103.60(13)
C14 C23 C24 C33 -82.39(15)
C33 C24 C25 C26 2.78(17)
C23 C24 C25 C26 176.78(10)
C24 C25 C26 C31 1.59(17)
C24 C25 C26 C27 -179.17(11)
C31 C26 C27 C28 2.29(18)
C25 C26 C27 C28 -176.94(11)
C26 C27 C28 C29 0.24(19)
C27 C28 C29 C30 -1.9(2)
C28 C29 C30 C31 0.86(19)
C25 C26 C31 C32 -4.10(16)
C27 C26 C31 C32 176.64(10)
C25 C26 C31 C30 176.04(10)
C27 C26 C31 C30 -3.22(17)
C29 C30 C31 C26 1.69(17)
C29 C30 C31 C32 -178.16(11)
C26 C31 C32 C33 2.35(17)
C30 C31 C32 C33 -177.80(11)
C31 C32 C33 C24 2.03(17)
C31 C32 C33 C34 -175.17(10)
C25 C24 C33 C32 -4.53(16)
C23 C24 C33 C32 -177.76(10)
C25 C24 C33 C34 172.50(10)
C23 C24 C33 C34 -0.73(17)
C32 C33 C34 O34 -150.45(10)
C24 C33 C34 O34 32.52(14)
C32 C33 C34 C35 87.71(12)
C24 C33 C34 C35 -89.33(13)
C32 C33 C34 C46 -25.34(14)
C24 C33 C34 C46 157.63(10)
O34 C34 C35 C36 -61.23(15)
C46 C34 C35 C36 -176.73(12)
C33 C34 C35 C36 63.01(16)
O34 C34 C35 C40 116.74(10)
C46 C34 C35 C40 1.24(12)
C33 C34 C35 C40 -119.01(11)
C40 C35 C36 C37 1.82(19)
C34 C35 C36 C37 179.62(12)
C35 C36 C37 C38 -0.5(2)
C36 C37 C38 C39 -1.3(2)
C37 C38 C39 C40 1.8(2)
C38 C39 C40 C35 -0.50(18)
C38 C39 C40 C41 -177.95(12)
C36 C35 C40 C39 -1.32(18)
C34 C35 C40 C39 -179.48(10)
C36 C35 C40 C41 176.65(11)
C34 C35 C40 C41 -1.51(13)
C39 C40 C41 C42 1.5(2)
C35 C40 C41 C42 -176.17(12)
C39 C40 C41 C46 178.83(12)
C35 C40 C41 C46 1.14(13)
C46 C41 C42 C43 -0.57(18)
C40 C41 C42 C43 176.47(12)
C41 C42 C43 C44 0.59(19)
C42 C43 C44 C45 -0.1(2)
C43 C44 C45 C46 -0.46(19)
C44 C45 C46 C41 0.48(18)
C44 C45 C46 C34 -176.28(11)
C42 C41 C46 C45 0.04(17)
C40 C41 C46 C45 -177.60(10)
C42 C41 C46 C34 177.30(10)
C40 C41 C46 C34 -0.33(12)
O34 C34 C46 C45 62.54(15)
C35 C34 C46 C45 176.49(11)
C33 C34 C46 C45 -63.74(15)
O34 C34 C46 C41 -114.47(10)
C35 C34 C46 C41 -0.52(12)
C33 C34 C46 C41 119.25(10)
C6G N1G C2G C3G -0.5(2)
C6G N1G C2G C7G 179.64(14)
N1G C2G C3G C4G -0.3(2)
C7G C2G C3G C4G 179.56(15)
C2G C3G C4G C5G 0.6(2)
C3G C4G C5G C6G -0.1(2)
C2G N1G C6G C5G 1.0(2)
C4G C5G C6G N1G -0.7(2)
C13G N8G C9G C10G -0.6(2)
C13G N8G C9G C14G 177.97(14)
N8G C9G C10G C11G 0.9(2)
C14G C9G C10G C11G -177.62(15)
C9G C10G C11G C12G -0.5(2)
C10G C11G C12G C13G -0.2(2)
C9G N8G C13G C12G -0.1(2)
C11G C12G C13G N8G 0.5(2)
